data_7024149
loop_
_publ_author_name
'Wooles, Ashley J.'
'Mills, David P.'
'Lewis, William'
'Blake, Alexander J.'
'Liddle, Stephen T.'

_publ_section_title
;
 Lanthanide tri-benzyl complexes: structural variations and useful
 precursors to phosphorus-stabilised lanthanide carbenes.
;
_journal_issue 2
_journal_name_full 'Dalton transactions (Cambridge, England : 2003)'
_journal_page_first 500
_journal_page_last 510
_journal_paper_doi 10.1039/b911717b
_journal_volume 39
_journal_year 2010
_chemical_formula_moiety 'C62 H77 Gd N4 P4 Si4'
_chemical_formula_sum 'C62 H77 Gd N4 P4 Si4'
_chemical_formula_weight 1271.77
_chemical_name_systematic
;
?
;
_space_group_IT_number 15
_symmetry_cell_setting monoclinic
_symmetry_space_group_name_Hall '-C 2yc'
_symmetry_space_group_name_H-M 'C 1 2/c 1'
_atom_sites_solution_hydrogens 'geom, Me from difmap'
_atom_sites_solution_primary heavy
_atom_sites_solution_secondary difmap
_audit_creation_method 'enCIFer editing of SHELXL97 CIF output'
_cell_angle_alpha 90.00
_cell_angle_beta 131.182(2)
_cell_angle_gamma 90.00
_cell_formula_units_Z 8
_cell_length_a 31.0859(8)
_cell_length_b 25.7873(7)
_cell_length_c 21.0064(5)
_cell_measurement_reflns_used 16770
_cell_measurement_temperature 150(2)
_cell_measurement_theta_max 27.52
_cell_measurement_theta_min 2.16
_cell_volume 12673.5(7)
_computing_cell_refinement 'Bruker SAINT version 6.36a (Bruker, 2000)'
_computing_data_collection 'Bruker SMART version 5.625 (Bruker, 2001)'
_computing_data_reduction 'Bruker SAINT; Bruker SHELXTL (Bruker, 2001)'
_computing_molecular_graphics 'Bruker SHELXTL'
_computing_publication_material 'enCIFer(Allen et al.,2004);PLATON(Spek,2003)'
_computing_structure_refinement 'SHELXL-97 (Sheldrick, 1997)'
_computing_structure_solution 'Bruker SHELXTL'
_diffrn_ambient_temperature 150(2)
_diffrn_measured_fraction_theta_full 0.992
_diffrn_measured_fraction_theta_max 0.992
_diffrn_measurement_device_type 'Bruker SMART 1000 CCD diffractometer'
_diffrn_measurement_method '\w rotation with narrow frames'
_diffrn_radiation_monochromator graphite
_diffrn_radiation_source 'normal-focus sealed tube'
_diffrn_radiation_type MoK\a
_diffrn_radiation_wavelength 0.71073
_diffrn_reflns_av_R_equivalents 0.0273
_diffrn_reflns_av_sigmaI/netI 0.0342
_diffrn_reflns_limit_h_max 40
_diffrn_reflns_limit_h_min -26
_diffrn_reflns_limit_k_max 33
_diffrn_reflns_limit_k_min -32
_diffrn_reflns_limit_l_max 23
_diffrn_reflns_limit_l_min -27
_diffrn_reflns_number 40500
_diffrn_reflns_theta_full 27.53
_diffrn_reflns_theta_max 27.53
_diffrn_reflns_theta_min 1.94
_diffrn_standards_decay_% 0
_diffrn_standards_number 0
_exptl_absorpt_coefficient_mu 1.264
_exptl_absorpt_correction_T_max 0.80
_exptl_absorpt_correction_T_min 0.74
_exptl_absorpt_correction_type multi-scan
_exptl_absorpt_process_details '(SADABS; Bruker, 2001)'
_exptl_crystal_colour Yellow
_exptl_crystal_density_diffrn 1.333
_exptl_crystal_density_method 'not measured'
_exptl_crystal_description Block
_exptl_crystal_F_000 5256
_exptl_crystal_size_max 0.24
_exptl_crystal_size_mid 0.19
_exptl_crystal_size_min 0.17
_refine_diff_density_max 0.808
_refine_diff_density_min -0.420
_refine_diff_density_rms 0.074
_refine_ls_extinction_method none
_refine_ls_goodness_of_fit_ref 1.045
_refine_ls_hydrogen_treatment constr
_refine_ls_matrix_type full
_refine_ls_number_parameters 688
_refine_ls_number_reflns 14507
_refine_ls_number_restraints 0
_refine_ls_restrained_S_all 1.045
_refine_ls_R_factor_all 0.0404
_refine_ls_R_factor_gt 0.0255
_refine_ls_shift/su_max 0.004
_refine_ls_shift/su_mean 0.000
_refine_ls_structure_factor_coef Fsqd
_refine_ls_weighting_details 'calc w=1/[\s^2^(Fo^2^)+(0.0229P)^2^+14.8989P] where P=(Fo^2^+2Fc^2^)/3'
_refine_ls_weighting_scheme calc
_refine_ls_wR_factor_gt 0.0543
_refine_ls_wR_factor_ref 0.0611
_reflns_number_gt 11824
_reflns_number_total 14507
_reflns_threshold_expression I>2\s(I)
_cod_data_source_file b911717b.txt
_cod_data_source_block 17
_cod_depositor_comments
;
The following automatic conversions were performed:

'_symmetry_cell_setting' value 'Monoclinic' changed to 'monoclinic'
according to /home/saulius/struct/CIF-dictionaries/cif_core.dic
dictionary named 'cif_core.dic' version 2.4.2 from 2011-04-26.

Automatic conversion script
Id: cif_fix_values 1891 2012-01-12 08:04:46Z andrius 
;
_cod_original_cell_volume 12673.5(6)
_cod_original_sg_symbol_H-M 'C2/c '
_cod_database_code 7024149

loop_
_symmetry_equiv_pos_as_xyz
'x, y, z'
'-x, y, -z+1/2'
'x+1/2, y+1/2, z'
'-x+1/2, y+1/2, -z+1/2'
'-x, -y, -z'
'x, -y, z-1/2'
'-x+1/2, -y+1/2, -z'
'x+1/2, -y+1/2, z-1/2'

loop_
_atom_site_label
_atom_site_type_symbol
_atom_site_fract_x
_atom_site_fract_y
_atom_site_fract_z
_atom_site_U_iso_or_equiv
_atom_site_adp_type
_atom_site_occupancy
_atom_site_symmetry_multiplicity
_atom_site_calc_flag
_atom_site_refinement_flags
Gd1 Gd 0.265318(4) 0.620178(4) 0.756071(6) 0.01505(3) Uani 1 1 d .
C1 C 0.16814(9) 0.59455(8) 0.68185(14) 0.0216(5) Uani 1 1 d .
P1 P 0.14262(2) 0.65390(2) 0.65704(4) 0.01815(12) Uani 1 1 d .
P2 P 0.17783(2) 0.53224(2) 0.67913(4) 0.01926(12) Uani 1 1 d .
C2 C 0.08116(9) 0.66346(8) 0.54423(14) 0.0215(5) Uani 1 1 d .
C3 C 0.08070(10) 0.63622(10) 0.48666(15) 0.0282(5) Uani 1 1 d .
H3A H 0.1113 0.6133 0.5068 0.034 Uiso 1 1 calc R
C4 C 0.03633(11) 0.64205(11) 0.40030(16) 0.0348(6) Uani 1 1 d .
H4A H 0.0365 0.6231 0.3617 0.042 Uiso 1 1 calc R
C5 C -0.00820(11) 0.67543(11) 0.37056(16) 0.0375(7) Uani 1 1 d .
H5A H -0.0383 0.6800 0.3114 0.045 Uiso 1 1 calc R
C6 C -0.00889(11) 0.70207(10) 0.42653(17) 0.0376(7) Uani 1 1 d .
H6A H -0.0398 0.7247 0.4058 0.045 Uiso 1 1 calc R
C7 C 0.03512(10) 0.69621(9) 0.51288(16) 0.0303(6) Uani 1 1 d .
H7A H 0.0340 0.7145 0.5510 0.036 Uiso 1 1 calc R
C8 C 0.11397(10) 0.66956(9) 0.70762(15) 0.0242(5) Uani 1 1 d .
C9 C 0.06501(11) 0.64476(11) 0.68204(18) 0.0350(6) Uani 1 1 d .
H9A H 0.0442 0.6225 0.6341 0.042 Uiso 1 1 calc R
C10 C 0.04636(14) 0.65212(13) 0.7257(2) 0.0498(8) Uani 1 1 d .
H10A H 0.0128 0.6350 0.7075 0.060 Uiso 1 1 calc R
C11 C 0.07627(14) 0.68419(13) 0.7954(2) 0.0499(8) Uani 1 1 d .
H11A H 0.0633 0.6893 0.8252 0.060 Uiso 1 1 calc R
C12 C 0.12481(13) 0.70873(12) 0.82183(18) 0.0416(7) Uani 1 1 d .
H12A H 0.1455 0.7307 0.8700 0.050 Uiso 1 1 calc R
C13 C 0.14383(11) 0.70146(10) 0.77821(15) 0.0290(5) Uani 1 1 d .
H13A H 0.1775 0.7185 0.7969 0.035 Uiso 1 1 calc R
C14 C 0.13532(10) 0.50647(9) 0.57147(14) 0.0256(5) Uani 1 1 d .
C15 C 0.15898(12) 0.48545(9) 0.54008(16) 0.0325(6) Uani 1 1 d .
H15A H 0.1994 0.4834 0.5754 0.039 Uiso 1 1 calc R
C16 C 0.12441(15) 0.46723(11) 0.45733(18) 0.0456(8) Uani 1 1 d .
H16A H 0.1412 0.4529 0.4365 0.055 Uiso 1 1 calc R
C17 C 0.06597(16) 0.46994(12) 0.40587(18) 0.0524(9) Uani 1 1 d .
H17A H 0.0424 0.4575 0.3494 0.063 Uiso 1 1 calc R
C18 C 0.04139(14) 0.49073(13) 0.43601(18) 0.0537(9) Uani 1 1 d .
H18A H 0.0010 0.4926 0.4003 0.064 Uiso 1 1 calc R
C19 C 0.07589(12) 0.50888(12) 0.51850(17) 0.0419(7) Uani 1 1 d .
H19A H 0.0589 0.5231 0.5391 0.050 Uiso 1 1 calc R
C20 C 0.15054(10) 0.48996(9) 0.71562(14) 0.0241(5) Uani 1 1 d .
C21 C 0.14825(11) 0.43623(10) 0.70422(17) 0.0344(6) Uani 1 1 d .
H21A H 0.1601 0.4219 0.6762 0.041 Uiso 1 1 calc R
C22 C 0.12901(13) 0.40392(11) 0.73328(19) 0.0444(7) Uani 1 1 d .
H22A H 0.1285 0.3674 0.7265 0.053 Uiso 1 1 calc R
C23 C 0.11076(13) 0.42460(12) 0.77190(18) 0.0494(8) Uani 1 1 d .
H23A H 0.0977 0.4023 0.7922 0.059 Uiso 1 1 calc R
C24 C 0.11109(13) 0.47769(13) 0.78168(18) 0.0456(8) Uani 1 1 d .
H24A H 0.0977 0.4918 0.8077 0.055 Uiso 1 1 calc R
C25 C 0.13109(11) 0.51044(10) 0.75333(16) 0.0322(6) Uani 1 1 d .
H25A H 0.1313 0.5469 0.7600 0.039 Uiso 1 1 calc R
N1 N 0.19542(8) 0.69253(7) 0.69106(11) 0.0184(4) Uani 1 1 d .
Si1 Si 0.18889(3) 0.75657(2) 0.66150(4) 0.01993(13) Uani 1 1 d .
C26 C 0.25661(10) 0.79389(9) 0.73801(15) 0.0264(5) Uani 1 1 d .
H26A H 0.2887 0.7736 0.7527 0.040 Uiso 1 1 calc R
H26B H 0.2627 0.8009 0.7893 0.040 Uiso 1 1 calc R
H26C H 0.2540 0.8268 0.7122 0.040 Uiso 1 1 calc R
C27 C 0.16817(12) 0.76151(10) 0.55564(15) 0.0336(6) Uani 1 1 d .
H27A H 0.1955 0.7420 0.5562 0.050 Uiso 1 1 calc R
H27B H 0.1684 0.7980 0.5428 0.050 Uiso 1 1 calc R
H27C H 0.1298 0.7471 0.5123 0.050 Uiso 1 1 calc R
C28 C 0.13447(11) 0.79462(9) 0.65493(18) 0.0353(6) Uani 1 1 d .
H28A H 0.1458 0.7959 0.7109 0.053 Uiso 1 1 calc R
H28B H 0.0971 0.7778 0.6148 0.053 Uiso 1 1 calc R
H28C H 0.1322 0.8300 0.6357 0.053 Uiso 1 1 calc R
N2 N 0.24602(8) 0.52481(7) 0.73445(11) 0.0197(4) Uani 1 1 d .
Si2 Si 0.29254(3) 0.47430(2) 0.79040(4) 0.02448(14) Uani 1 1 d .
C29 C 0.36606(11) 0.50147(11) 0.85183(17) 0.0356(6) Uani 1 1 d .
H29A H 0.3731 0.5083 0.8135 0.053 Uiso 1 1 calc R
H29B H 0.3942 0.4765 0.8950 0.053 Uiso 1 1 calc R
H29C H 0.3694 0.5339 0.8792 0.053 Uiso 1 1 calc R
C30 C 0.28349(13) 0.42004(9) 0.72309(18) 0.0385(7) Uani 1 1 d .
H30A H 0.2875 0.4336 0.6836 0.058 Uiso 1 1 calc R
H30B H 0.2455 0.4046 0.6912 0.058 Uiso 1 1 calc R
H30C H 0.3128 0.3936 0.7593 0.058 Uiso 1 1 calc R
C31 C 0.29063(11) 0.44312(10) 0.86929(16) 0.0333(6) Uani 1 1 d .
H31A H 0.2954 0.4698 0.9068 0.050 Uiso 1 1 calc R
H31B H 0.3216 0.4177 0.9029 0.050 Uiso 1 1 calc R
H31C H 0.2538 0.4256 0.8394 0.050 Uiso 1 1 calc R
C32 C 0.36473(9) 0.68822(8) 0.84174(13) 0.0194(4) Uani 1 1 d .
H32A H 0.3526 0.7250 0.8229 0.023 Uiso 1 1 calc R
P3 P 0.37121(2) 0.67500(2) 0.92855(3) 0.01752(11) Uani 1 1 d .
P4 P 0.37412(2) 0.65657(2) 0.77865(3) 0.01681(11) Uani 1 1 d .
C33 C 0.44262(9) 0.65849(9) 1.02625(14) 0.0234(5) Uani 1 1 d .
C34 C 0.46811(11) 0.61377(10) 1.02685(16) 0.0318(6) Uani 1 1 d .
H34A H 0.4494 0.5947 0.9761 0.038 Uiso 1 1 calc R
C35 C 0.52035(12) 0.59695(13) 1.10072(19) 0.0446(7) Uani 1 1 d .
H35A H 0.5372 0.5663 1.1004 0.054 Uiso 1 1 calc R
C36 C 0.54810(12) 0.62444(14) 1.17472(19) 0.0506(8) Uani 1 1 d .
H36A H 0.5839 0.6128 1.2254 0.061 Uiso 1 1 calc R
C37 C 0.52378(13) 0.66875(14) 1.17501(18) 0.0524(9) Uani 1 1 d .
H37A H 0.5431 0.6879 1.2259 0.063 Uiso 1 1 calc R
C38 C 0.47127(11) 0.68582(11) 1.10165(16) 0.0376(6) Uani 1 1 d .
H38A H 0.4547 0.7164 1.1028 0.045 Uiso 1 1 calc R
C39 C 0.35436(10) 0.73744(9) 0.94808(14) 0.0234(5) Uani 1 1 d .
C40 C 0.38885(12) 0.78109(9) 0.97254(16) 0.0330(6) Uani 1 1 d .
H40A H 0.4235 0.7782 0.9829 0.040 Uiso 1 1 calc R
C41 C 0.37249(15) 0.82871(10) 0.98169(18) 0.0456(8) Uani 1 1 d .
H41A H 0.3959 0.8584 0.9982 0.055 Uiso 1 1 calc R
C42 C 0.32249(15) 0.83304(11) 0.96699(18) 0.0478(8) Uani 1 1 d .
H42A H 0.3118 0.8656 0.9742 0.057 Uiso 1 1 calc R
C43 C 0.28787(13) 0.79050(11) 0.94195(17) 0.0408(7) Uani 1 1 d .
H43A H 0.2532 0.7938 0.9312 0.049 Uiso 1 1 calc R
C44 C 0.30375(11) 0.74278(10) 0.93233(15) 0.0289(5) Uani 1 1 d .
H44A H 0.2797 0.7135 0.9148 0.035 Uiso 1 1 calc R
C45 C 0.44277(9) 0.62478(8) 0.83671(14) 0.0202(5) Uani 1 1 d .
C46 C 0.44669(10) 0.57652(9) 0.81132(16) 0.0284(5) Uani 1 1 d .
H46A H 0.4128 0.5588 0.7660 0.034 Uiso 1 1 calc R
C47 C 0.49951(12) 0.55401(10) 0.85146(18) 0.0392(7) Uani 1 1 d .
H47A H 0.5017 0.5209 0.8340 0.047 Uiso 1 1 calc R
C48 C 0.54877(11) 0.57963(11) 0.91649(17) 0.0378(6) Uani 1 1 d .
H48A H 0.5850 0.5643 0.9435 0.045 Uiso 1 1 calc R
C49 C 0.54564(11) 0.62743(10) 0.94247(17) 0.0358(6) Uani 1 1 d .
H49A H 0.5797 0.6451 0.9874 0.043 Uiso 1 1 calc R
C50 C 0.49291(10) 0.64994(10) 0.90334(15) 0.0288(5) Uani 1 1 d .
H50A H 0.4910 0.6827 0.9221 0.035 Uiso 1 1 calc R
C51 C 0.37713(10) 0.70878(8) 0.72345(13) 0.0201(5) Uani 1 1 d .
C52 C 0.33018(11) 0.74159(10) 0.67344(16) 0.0326(6) Uani 1 1 d .
H52A H 0.2987 0.7368 0.6708 0.039 Uiso 1 1 calc R
C53 C 0.32849(12) 0.78131(10) 0.62722(17) 0.0367(6) Uani 1 1 d .
H53A H 0.2966 0.8041 0.5945 0.044 Uiso 1 1 calc R
C54 C 0.37331(11) 0.78765(10) 0.62892(15) 0.0303(6) Uani 1 1 d .
H54A H 0.3724 0.8149 0.5976 0.036 Uiso 1 1 calc R
C55 C 0.41938(10) 0.75449(10) 0.67604(15) 0.0289(5) Uani 1 1 d .
H55A H 0.4497 0.7583 0.6759 0.035 Uiso 1 1 calc R
C56 C 0.42161(10) 0.71549(9) 0.72369(14) 0.0251(5) Uani 1 1 d .
H56A H 0.4539 0.6932 0.7568 0.030 Uiso 1 1 calc R
N3 N 0.32723(8) 0.63047(7) 0.90764(11) 0.0188(4) Uani 1 1 d .
Si3 Si 0.32540(3) 0.60131(3) 0.98091(4) 0.02271(14) Uani 1 1 d .
C57 C 0.25180(11) 0.57599(11) 0.92019(16) 0.0372(6) Uani 1 1 d .
H57A H 0.2434 0.5506 0.8786 0.056 Uiso 1 1 calc R
H57B H 0.2244 0.6047 0.8909 0.056 Uiso 1 1 calc R
H57C H 0.2487 0.5593 0.9590 0.056 Uiso 1 1 calc R
C58 C 0.37942(12) 0.54839(11) 1.04128(17) 0.0391(7) Uani 1 1 d .
H58A H 0.3793 0.5272 1.0024 0.059 Uiso 1 1 calc R
H58B H 0.3699 0.5266 1.0688 0.059 Uiso 1 1 calc R
H58C H 0.4174 0.5636 1.0843 0.059 Uiso 1 1 calc R
C59 C 0.33998(13) 0.64613(12) 1.06360(17) 0.0416(7) Uani 1 1 d .
H59A H 0.3094 0.6720 1.0366 0.062 Uiso 1 1 calc R
H59B H 0.3767 0.6636 1.0927 0.062 Uiso 1 1 calc R
H59C H 0.3415 0.6261 1.1047 0.062 Uiso 1 1 calc R
N4 N 0.32173(8) 0.61808(7) 0.71341(11) 0.0184(4) Uani 1 1 d .
Si4 Si 0.29541(3) 0.59539(3) 0.61568(4) 0.02249(13) Uani 1 1 d .
C60 C 0.30640(12) 0.52418(10) 0.61791(17) 0.0363(6) Uani 1 1 d .
H60A H 0.2979 0.5070 0.6501 0.054 Uiso 1 1 calc R
H60B H 0.3462 0.5173 0.6448 0.054 Uiso 1 1 calc R
H60C H 0.2809 0.5107 0.5600 0.054 Uiso 1 1 calc R
C61 C 0.32594(14) 0.62629(12) 0.57262(18) 0.0453(8) Uani 1 1 d .
H61A H 0.3168 0.6634 0.5638 0.068 Uiso 1 1 calc R
H61B H 0.3095 0.6100 0.5186 0.068 Uiso 1 1 calc R
H61C H 0.3675 0.6217 0.6129 0.068 Uiso 1 1 calc R
C62 C 0.21714(11) 0.60768(10) 0.54104(16) 0.0342(6) Uani 1 1 d .
H62A H 0.2003 0.5902 0.5615 0.051 Uiso 1 1 calc R
H62B H 0.1997 0.5942 0.4850 0.051 Uiso 1 1 calc R
H62C H 0.2101 0.6451 0.5373 0.051 Uiso 1 1 calc R

loop_
_atom_site_aniso_label
_atom_site_aniso_U_11
_atom_site_aniso_U_22
_atom_site_aniso_U_33
_atom_site_aniso_U_23
_atom_site_aniso_U_13
_atom_site_aniso_U_12
Gd1 0.01418(5) 0.01553(5) 0.01567(5) 0.00014(4) 0.00993(4) 0.00015(4)
C1 0.0171(11) 0.0202(11) 0.0251(12) 0.0000(9) 0.0129(10) -0.0011(9)
P1 0.0147(3) 0.0190(3) 0.0196(3) 0.0010(2) 0.0108(2) 0.0012(2)
P2 0.0184(3) 0.0176(3) 0.0201(3) -0.0001(2) 0.0119(2) -0.0023(2)
C2 0.0150(11) 0.0215(11) 0.0219(11) 0.0032(9) 0.0095(10) -0.0002(9)
C3 0.0244(13) 0.0343(13) 0.0264(13) 0.0033(10) 0.0170(11) 0.0004(10)
C4 0.0329(15) 0.0459(16) 0.0240(13) 0.0001(12) 0.0180(12) -0.0077(12)
C5 0.0246(14) 0.0433(16) 0.0245(13) 0.0097(12) 0.0075(11) -0.0068(12)
C6 0.0197(13) 0.0337(14) 0.0365(15) 0.0086(12) 0.0087(12) 0.0032(11)
C7 0.0208(12) 0.0283(13) 0.0315(13) 0.0005(11) 0.0128(11) 0.0020(10)
C8 0.0222(12) 0.0266(12) 0.0268(12) 0.0040(10) 0.0175(11) 0.0055(9)
C9 0.0325(15) 0.0384(15) 0.0453(16) -0.0092(13) 0.0304(13) -0.0060(12)
C10 0.0500(19) 0.0572(19) 0.072(2) -0.0153(17) 0.0530(19) -0.0134(15)
C11 0.062(2) 0.062(2) 0.060(2) -0.0087(16) 0.0550(19) -0.0052(17)
C12 0.0469(18) 0.0521(18) 0.0355(15) -0.0074(13) 0.0313(15) -0.0033(14)
C13 0.0252(13) 0.0355(14) 0.0265(13) 0.0008(11) 0.0171(11) 0.0015(11)
C14 0.0286(13) 0.0213(11) 0.0231(12) -0.0014(9) 0.0154(11) -0.0064(10)
C15 0.0407(16) 0.0267(13) 0.0277(13) 0.0019(10) 0.0215(12) 0.0004(11)
C16 0.071(2) 0.0354(15) 0.0320(15) 0.0004(12) 0.0347(17) 0.0003(15)
C17 0.070(2) 0.0474(18) 0.0256(15) -0.0083(13) 0.0250(16) -0.0248(16)
C18 0.0356(17) 0.074(2) 0.0287(15) -0.0081(15) 0.0112(14) -0.0265(16)
C19 0.0319(15) 0.0576(19) 0.0288(14) -0.0081(13) 0.0168(13) -0.0149(13)
C20 0.0194(12) 0.0259(12) 0.0224(12) 0.0017(9) 0.0118(10) -0.0043(9)
C21 0.0325(15) 0.0296(13) 0.0417(15) 0.0011(12) 0.0247(13) -0.0051(11)
C22 0.0438(18) 0.0342(15) 0.0527(18) 0.0033(14) 0.0307(16) -0.0114(13)
C23 0.0490(19) 0.056(2) 0.0404(17) 0.0011(15) 0.0283(16) -0.0252(15)
C24 0.0444(18) 0.068(2) 0.0356(16) -0.0151(14) 0.0311(15) -0.0237(15)
C25 0.0282(14) 0.0374(14) 0.0306(14) -0.0060(11) 0.0192(12) -0.0103(11)
N1 0.0176(9) 0.0173(9) 0.0202(9) 0.0004(7) 0.0124(8) -0.0005(7)
Si1 0.0204(3) 0.0174(3) 0.0211(3) 0.0019(2) 0.0133(3) 0.0021(2)
C26 0.0275(13) 0.0201(11) 0.0301(13) 0.0004(9) 0.0184(11) 0.0011(10)
C27 0.0379(15) 0.0313(13) 0.0263(13) 0.0037(11) 0.0189(12) 0.0001(11)
C28 0.0307(14) 0.0213(12) 0.0537(17) 0.0016(12) 0.0278(14) 0.0061(10)
N2 0.0185(9) 0.0166(9) 0.0230(10) 0.0009(7) 0.0132(8) -0.0008(7)
Si2 0.0258(3) 0.0183(3) 0.0281(3) 0.0044(3) 0.0171(3) 0.0042(3)
C29 0.0247(13) 0.0412(15) 0.0380(15) 0.0077(12) 0.0193(12) 0.0067(11)
C30 0.0513(18) 0.0213(12) 0.0461(16) 0.0063(12) 0.0334(15) 0.0097(12)
C31 0.0352(15) 0.0271(13) 0.0315(14) 0.0069(11) 0.0193(12) 0.0016(11)
C32 0.0215(11) 0.0193(11) 0.0196(11) 0.0021(9) 0.0145(10) 0.0023(9)
P3 0.0162(3) 0.0190(3) 0.0157(3) -0.0009(2) 0.0097(2) 0.0001(2)
P4 0.0154(3) 0.0180(3) 0.0178(3) 0.0005(2) 0.0112(2) 0.0006(2)
C33 0.0173(11) 0.0310(12) 0.0201(11) 0.0031(10) 0.0114(10) -0.0020(9)
C34 0.0269(13) 0.0404(15) 0.0268(13) 0.0064(11) 0.0172(11) 0.0057(11)
C35 0.0319(15) 0.0573(19) 0.0463(18) 0.0215(15) 0.0265(14) 0.0197(14)
C36 0.0210(14) 0.083(2) 0.0312(16) 0.0201(16) 0.0099(12) 0.0068(15)
C37 0.0291(16) 0.077(2) 0.0236(14) -0.0031(14) 0.0053(13) -0.0051(15)
C38 0.0291(14) 0.0477(16) 0.0233(13) -0.0034(12) 0.0118(12) -0.0026(12)
C39 0.0292(13) 0.0230(11) 0.0174(11) -0.0009(9) 0.0150(10) 0.0020(10)
C40 0.0414(16) 0.0266(13) 0.0338(14) -0.0062(11) 0.0259(13) -0.0051(11)
C41 0.069(2) 0.0226(13) 0.0407(16) -0.0074(12) 0.0342(17) -0.0055(13)
C42 0.075(2) 0.0276(15) 0.0387(16) 0.0004(12) 0.0362(17) 0.0167(15)
C43 0.0467(17) 0.0437(16) 0.0354(15) 0.0040(13) 0.0285(14) 0.0194(14)
C44 0.0324(14) 0.0290(13) 0.0249(12) 0.0003(10) 0.0186(11) 0.0044(11)
C45 0.0187(11) 0.0219(11) 0.0207(11) 0.0036(9) 0.0133(9) 0.0018(9)
C46 0.0200(12) 0.0257(12) 0.0329(13) -0.0023(10) 0.0146(11) 0.0002(10)
C47 0.0305(15) 0.0288(13) 0.0532(17) 0.0004(13) 0.0254(14) 0.0077(11)
C48 0.0213(13) 0.0400(15) 0.0428(16) 0.0075(13) 0.0171(12) 0.0096(11)
C49 0.0174(12) 0.0415(16) 0.0327(14) -0.0001(12) 0.0097(11) -0.0011(11)
C50 0.0222(12) 0.0294(13) 0.0266(13) -0.0003(10) 0.0126(11) 0.0024(10)
C51 0.0229(12) 0.0197(11) 0.0184(11) -0.0012(9) 0.0139(10) -0.0017(9)
C52 0.0349(15) 0.0376(14) 0.0362(14) 0.0135(12) 0.0281(13) 0.0132(12)
C53 0.0442(17) 0.0361(15) 0.0381(15) 0.0163(12) 0.0307(14) 0.0173(12)
C54 0.0402(15) 0.0289(13) 0.0235(12) 0.0024(10) 0.0217(12) -0.0040(11)
C55 0.0237(13) 0.0376(14) 0.0248(12) -0.0003(11) 0.0157(11) -0.0089(11)
C56 0.0195(12) 0.0309(13) 0.0224(12) 0.0026(10) 0.0127(10) -0.0026(10)
N3 0.0190(9) 0.0198(9) 0.0163(9) 0.0008(7) 0.0111(8) -0.0012(7)
Si3 0.0216(3) 0.0275(3) 0.0192(3) 0.0038(3) 0.0135(3) 0.0003(3)
C57 0.0282(14) 0.0479(17) 0.0319(14) 0.0082(12) 0.0182(12) -0.0058(12)
C58 0.0380(16) 0.0438(16) 0.0385(15) 0.0199(13) 0.0265(14) 0.0125(13)
C59 0.0562(19) 0.0491(17) 0.0323(15) -0.0013(13) 0.0347(15) -0.0028(14)
N4 0.0180(9) 0.0202(9) 0.0196(9) -0.0011(7) 0.0135(8) -0.0004(7)
Si4 0.0236(3) 0.0266(3) 0.0216(3) -0.0052(3) 0.0168(3) -0.0046(3)
C60 0.0354(15) 0.0348(14) 0.0384(15) -0.0122(12) 0.0241(13) -0.0016(12)
C61 0.0575(19) 0.0597(19) 0.0385(16) -0.0234(14) 0.0402(16) -0.0290(16)
C62 0.0274(14) 0.0346(14) 0.0255(13) -0.0006(11) 0.0110(11) -0.0001(11)

loop_
_atom_type_symbol
_atom_type_description
_atom_type_scat_dispersion_real
_atom_type_scat_dispersion_imag
_atom_type_scat_source
C C 0.0033 0.0016 'International Tables Vol C Tables 4.2.6.8 and 6.1.1.4'
H H 0.0000 0.0000 'International Tables Vol C Tables 4.2.6.8 and 6.1.1.4'
N N 0.0061 0.0033 'International Tables Vol C Tables 4.2.6.8 and 6.1.1.4'
Si Si 0.0817 0.0704 'International Tables Vol C Tables 4.2.6.8 and 6.1.1.4'
P P 0.1023 0.0942 'International Tables Vol C Tables 4.2.6.8 and 6.1.1.4'
Gd Gd -0.1653 3.9035 'International Tables Vol C Tables 4.2.6.8 and 6.1.1.4'

loop_
_geom_angle_atom_site_label_1
_geom_angle_atom_site_label_2
_geom_angle_atom_site_label_3
_geom_angle
C1 Gd1 N3 117.05(7)
C1 Gd1 N4 130.94(7)
N3 Gd1 N4 110.17(6)
C1 Gd1 N1 65.12(7)
N3 Gd1 N1 106.96(6)
N4 Gd1 N1 113.28(6)
C1 Gd1 N2 64.13(7)
N3 Gd1 N2 103.58(6)
N4 Gd1 N2 93.21(6)
N1 Gd1 N2 128.38(6)
C1 Gd1 C32 158.59(7)
N3 Gd1 C32 61.38(6)
N4 Gd1 C32 61.00(6)
N1 Gd1 C32 94.30(6)
N2 Gd1 C32 137.06(6)
P2 C1 P1 164.06(16)
P2 C1 Gd1 96.34(10)
P1 C1 Gd1 95.03(10)
N1 P1 C1 107.10(10)
N1 P1 C8 110.26(10)
C1 P1 C8 109.88(11)
N1 P1 C2 112.10(10)
C1 P1 C2 114.19(11)
C8 P1 C2 103.29(11)
N2 P2 C1 105.87(10)
N2 P2 C20 112.12(10)
C1 P2 C20 114.95(12)
N2 P2 C14 112.37(11)
C1 P2 C14 113.42(11)
C20 P2 C14 98.28(11)
C3 C2 C7 118.3(2)
C3 C2 P1 117.47(17)
C7 C2 P1 124.20(19)
C4 C3 C2 121.0(2)
C5 C4 C3 119.8(3)
C6 C5 C4 120.0(2)
C5 C6 C7 120.5(3)
C6 C7 C2 120.3(3)
C13 C8 C9 118.5(2)
C13 C8 P1 120.91(19)
C9 C8 P1 120.15(19)
C10 C9 C8 120.7(3)
C11 C10 C9 120.2(3)
C12 C11 C10 119.9(3)
C11 C12 C13 120.2(3)
C8 C13 C12 120.5(3)
C15 C14 C19 118.6(2)
C15 C14 P2 123.6(2)
C19 C14 P2 117.9(2)
C14 C15 C16 120.8(3)
C17 C16 C15 119.9(3)
C16 C17 C18 120.2(3)
C17 C18 C19 119.8(3)
C18 C19 C14 120.6(3)
C25 C20 C21 119.0(2)
C25 C20 P2 120.77(19)
C21 C20 P2 120.21(19)
C22 C21 C20 120.7(3)
C23 C22 C21 119.8(3)
C22 C23 C24 120.6(3)
C23 C24 C25 119.9(3)
C20 C25 C24 120.1(3)
P1 N1 Si1 125.50(11)
P1 N1 Gd1 92.62(8)
Si1 N1 Gd1 140.28(10)
N1 Si1 C26 112.58(10)
N1 Si1 C27 111.07(10)
C26 Si1 C27 107.40(12)
N1 Si1 C28 114.34(11)
C26 Si1 C28 104.13(11)
C27 Si1 C28 106.78(13)
P2 N2 Si2 134.09(12)
P2 N2 Gd1 93.32(8)
Si2 N2 Gd1 129.07(9)
N2 Si2 C29 106.54(11)
N2 Si2 C30 114.25(11)
C29 Si2 C30 107.97(13)
N2 Si2 C31 115.35(11)
C29 Si2 C31 106.62(12)
C30 Si2 C31 105.67(12)
P3 C32 P4 138.55(14)
P3 C32 Gd1 82.70(8)
P4 C32 Gd1 83.62(8)
N3 P3 C32 111.36(10)
N3 P3 C39 111.95(11)
C32 P3 C39 102.23(10)
N3 P3 C33 109.06(10)
C32 P3 C33 116.28(11)
C39 P3 C33 105.70(11)
N4 P4 C32 110.86(10)
N4 P4 C45 112.20(10)
C32 P4 C45 114.45(10)
N4 P4 C51 111.27(10)
C32 P4 C51 104.10(10)
C45 P4 C51 103.41(10)
C38 C33 C34 118.3(2)
C38 C33 P3 123.70(19)
C34 C33 P3 117.84(18)
C35 C34 C33 120.7(3)
C36 C35 C34 120.3(3)
C37 C36 C35 119.7(3)
C36 C37 C38 120.6(3)
C37 C38 C33 120.4(3)
C44 C39 C40 118.9(2)
C44 C39 P3 118.94(18)
C40 C39 P3 122.0(2)
C41 C40 C39 120.0(3)
C42 C41 C40 120.2(3)
C41 C42 C43 120.3(3)
C42 C43 C44 119.9(3)
C39 C44 C43 120.6(3)
C46 C45 C50 118.7(2)
C46 C45 P4 120.56(17)
C50 C45 P4 120.56(17)
C47 C46 C45 120.6(2)
C48 C47 C46 120.1(2)
C47 C48 C49 120.0(2)
C48 C49 C50 120.2(2)
C49 C50 C45 120.3(2)
C52 C51 C56 118.3(2)
C52 C51 P4 117.60(18)
C56 C51 P4 123.94(18)
C53 C52 C51 121.0(2)
C54 C53 C52 119.8(2)
C55 C54 C53 120.0(2)
C54 C55 C56 120.2(2)
C55 C56 C51 120.7(2)
P3 N3 Si3 125.53(11)
P3 N3 Gd1 103.56(9)
Si3 N3 Gd1 130.81(9)
N3 Si3 C57 106.65(10)
N3 Si3 C58 112.11(11)
C57 Si3 C58 111.11(13)
N3 Si3 C59 114.97(11)
C57 Si3 C59 106.85(14)
C58 Si3 C59 105.09(13)
P4 N4 Si4 129.88(11)
P4 N4 Gd1 104.08(8)
Si4 N4 Gd1 123.29(9)
N4 Si4 C62 106.02(11)
N4 Si4 C60 111.51(11)
C62 Si4 C60 107.80(12)
N4 Si4 C61 115.79(11)
C62 Si4 C61 108.62(14)
C60 Si4 C61 106.84(14)

loop_
_geom_bond_atom_site_label_1
_geom_bond_atom_site_label_2
_geom_bond_distance
Gd1 C1 2.406(2)
Gd1 N3 2.4170(18)
Gd1 N4 2.4395(18)
Gd1 N1 2.4819(18)
Gd1 N2 2.5011(17)
Gd1 C32 2.923(2)
C1 P2 1.643(2)
C1 P1 1.643(2)
P1 N1 1.6285(18)
P1 C8 1.825(2)
P1 C2 1.834(2)
P2 N2 1.6236(19)
P2 C20 1.831(2)
P2 C14 1.835(2)
C2 C3 1.390(3)
C2 C7 1.398(3)
C3 C4 1.386(3)
C4 C5 1.381(4)
C5 C6 1.374(4)
C6 C7 1.385(3)
C8 C13 1.387(3)
C8 C9 1.392(3)
C9 C10 1.383(4)
C10 C11 1.379(4)
C11 C12 1.372(4)
C12 C13 1.392(4)
C14 C15 1.381(4)
C14 C19 1.396(4)
C15 C16 1.392(4)
C16 C17 1.374(5)
C17 C18 1.382(5)
C18 C19 1.387(4)
C20 C25 1.379(4)
C20 C21 1.400(3)
C21 C22 1.380(4)
C22 C23 1.368(4)
C23 C24 1.383(4)
C24 C25 1.393(4)
N1 Si1 1.7285(18)
Si1 C26 1.867(2)
Si1 C27 1.868(3)
Si1 C28 1.880(3)
N2 Si2 1.7122(19)
Si2 C29 1.870(3)
Si2 C30 1.874(3)
Si2 C31 1.878(3)
C32 P3 1.732(2)
C32 P4 1.737(2)
P3 N3 1.6093(18)
P3 C39 1.822(2)
P3 C33 1.822(2)
P4 N4 1.6053(18)
P4 C45 1.813(2)
P4 C51 1.819(2)
C33 C38 1.393(3)
C33 C34 1.394(3)
C34 C35 1.384(4)
C35 C36 1.378(4)
C36 C37 1.372(5)
C37 C38 1.386(4)
C39 C44 1.385(3)
C39 C40 1.398(3)
C40 C41 1.390(4)
C41 C42 1.375(5)
C42 C43 1.376(4)
C43 C44 1.389(3)
C45 C46 1.390(3)
C45 C50 1.392(3)
C46 C47 1.386(3)
C47 C48 1.376(4)
C48 C49 1.377(4)
C49 C50 1.388(3)
C51 C52 1.390(3)
C51 C56 1.390(3)
C52 C53 1.388(3)
C53 C54 1.380(4)
C54 C55 1.377(4)
C55 C56 1.388(3)
N3 Si3 1.7474(19)
Si3 C57 1.856(3)
Si3 C58 1.867(3)
Si3 C59 1.877(3)
N4 Si4 1.7360(19)
Si4 C62 1.859(3)
Si4 C60 1.863(3)
Si4 C61 1.867(3)
